data_4085551
loop_
_publ_author_name
'Massard, Alexandre'
'Braunstein, Pierre'
'Danopoulos, Andreas A.'
'Choua, Sylvie'
'Rabu, Pierre'

_publ_section_title
;
 Studies on Three-Coordinate [Co{N(SiMe3)2}2L] Complexes, L =
 N-Heterocyclic Carbene
;
_journal_issue 11
_journal_name_full Organometallics
_journal_page_first 2429
_journal_paper_doi 10.1021/om501178p
_journal_volume 34
_journal_year 2015
_chemical_formula_moiety 'C31 H74 Co N4 P2 Si4'
_chemical_formula_sum 'C31 H74 Co N4 P2 Si4'
_chemical_formula_weight 736.17
_chemical_name_systematic
;
 ?
;
_space_group_crystal_system monoclinic
_space_group_IT_number 15
_space_group_name_Hall '-C 2yc'
_space_group_name_H-M_alt 'C 1 2/c 1'
_symmetry_space_group_name_Hall '-C 2yc'
_symmetry_space_group_name_H-M 'C 1 2/c 1'
_atom_sites_solution_hydrogens geom
_audit_creation_method SHELXL-2013
_cell_angle_alpha 90
_cell_angle_beta 100.4410(10)
_cell_angle_gamma 90
_cell_formula_units_Z 16
_cell_length_a 35.4980(14)
_cell_length_b 12.4644(5)
_cell_length_c 40.3971(16)
_cell_measurement_reflns_used 9865
_cell_measurement_temperature 173(2)
_cell_measurement_theta_max 28.97
_cell_measurement_theta_min 2.38
_cell_volume 17578.2(12)
_computing_cell_refinement 'Bruker SAINT'
_computing_data_collection 'Bruker APEX2'
_computing_data_reduction 'Bruker SAINT'
_computing_molecular_graphics 'Bruker SHELXTL'
_computing_publication_material 'Bruker SHELXTL'
_computing_structure_refinement 'SHELXL-2013 (Sheldrick 2013)'
_computing_structure_solution 'SHELXS-97 (Sheldrick 2008)'
_diffrn_ambient_temperature 173(2)
_diffrn_measured_fraction_theta_full 0.980
_diffrn_measured_fraction_theta_max 0.951
_diffrn_measurement_device_type 'Bruker APEX-II CCD'
_diffrn_measurement_method '\f and \w scans'
_diffrn_radiation_monochromator triumph
_diffrn_radiation_type MoK\a
_diffrn_radiation_wavelength 0.71073
_diffrn_reflns_av_R_equivalents 0.0282
_diffrn_reflns_av_unetI/netI 0.0385
_diffrn_reflns_Laue_measured_fraction_full 0.980
_diffrn_reflns_Laue_measured_fraction_max 0.951
_diffrn_reflns_limit_h_max 48
_diffrn_reflns_limit_h_min -25
_diffrn_reflns_limit_k_max 16
_diffrn_reflns_limit_k_min -17
_diffrn_reflns_limit_l_max 51
_diffrn_reflns_limit_l_min -54
_diffrn_reflns_number 63785
_diffrn_reflns_point_group_measured_fraction_full 0.980
_diffrn_reflns_point_group_measured_fraction_max 0.951
_diffrn_reflns_theta_full 25.242
_diffrn_reflns_theta_max 29.031
_diffrn_reflns_theta_min 1.687
_diffrn_source 'sealed tube'
_exptl_absorpt_coefficient_mu 0.596
_exptl_absorpt_correction_T_max 0.7458
_exptl_absorpt_correction_T_min 0.6780
_exptl_absorpt_correction_type multi-scan
_exptl_absorpt_process_details sadabs
_exptl_crystal_colour green
_exptl_crystal_density_diffrn 1.113
_exptl_crystal_description prism
_exptl_crystal_F_000 6416
_exptl_crystal_size_max 0.350
_exptl_crystal_size_mid 0.200
_exptl_crystal_size_min 0.120
_refine_diff_density_max 1.110
_refine_diff_density_min -0.964
_refine_diff_density_rms 0.063
_refine_ls_extinction_method none
_refine_ls_goodness_of_fit_ref 1.095
_refine_ls_hydrogen_treatment constr
_refine_ls_matrix_type full
_refine_ls_number_parameters 793
_refine_ls_number_reflns 22281
_refine_ls_number_restraints 0
_refine_ls_restrained_S_all 1.095
_refine_ls_R_factor_all 0.0713
_refine_ls_R_factor_gt 0.0512
_refine_ls_shift/su_max 0.002
_refine_ls_shift/su_mean 0.000
_refine_ls_structure_factor_coef Fsqd
_refine_ls_weighting_details 'w=1/[\s^2^(Fo^2^)+(0.0350P)^2^+33.6266P] where P=(Fo^2^+2Fc^2^)/3'
_refine_ls_weighting_scheme calc
_refine_ls_wR_factor_gt 0.0991
_refine_ls_wR_factor_ref 0.1059
_reflns_Friedel_coverage 0.000
_reflns_number_gt 17726
_reflns_number_total 22281
_reflns_threshold_expression 'I > 2\s(I)'
_cod_data_source_file om501178p_si_002.cif
_cod_data_source_block complex5pbad140128
_cod_depositor_comments 'Adding full bibliography for 4085549--4085557.cif.'
_cod_database_code 4085551
_shelx_space_group_comment
;
The symmetry employed for this shelxl refinement is uniquely defined
by the following loop, which should always be used as a source of
symmetry information in preference to the above space-group names.
They are only intended as comments.
;
_shelx_estimated_absorpt_t_min 0.818
_shelx_estimated_absorpt_t_max 0.932
_shelxl_version_number 2013-4

loop_
_space_group_symop_operation_xyz
'x, y, z'
'-x, y, -z+1/2'
'x+1/2, y+1/2, z'
'-x+1/2, y+1/2, -z+1/2'
'-x, -y, -z'
'x, -y, z-1/2'
'-x+1/2, -y+1/2, -z'
'x+1/2, -y+1/2, z-1/2'

loop_
_atom_site_label
_atom_site_type_symbol
_atom_site_fract_x
_atom_site_fract_y
_atom_site_fract_z
_atom_site_U_iso_or_equiv
_atom_site_adp_type
_atom_site_occupancy
_atom_site_site_symmetry_order
_atom_site_calc_flag
_atom_site_refinement_flags_posn
_atom_site_refinement_flags_adp
C1 C 0.37490(6) 0.60119(16) 0.12772(5) 0.0188(4) Uani 1 1 d . .
C2 C 0.37583(8) 0.7390(2) 0.16469(6) 0.0377(6) Uani 1 1 d . .
H2 H 0.3719 0.8080 0.1735 0.045 Uiso 1 1 calc R U
C3 C 0.39309(8) 0.6560(2) 0.18192(6) 0.0401(7) Uani 1 1 d . .
H3 H 0.4039 0.6552 0.2052 0.048 Uiso 1 1 calc R U
C4 C 0.28789(7) 0.7688(2) 0.11252(6) 0.0291(5) Uani 1 1 d . .
C5 C 0.27752(8) 0.6487(2) 0.11086(7) 0.0373(6) Uani 1 1 d . .
H5A H 0.2945 0.6102 0.1288 0.056 Uiso 1 1 calc R U
H5B H 0.2805 0.6197 0.0889 0.056 Uiso 1 1 calc R U
H5C H 0.2509 0.6398 0.1138 0.056 Uiso 1 1 calc R U
C6 C 0.25929(8) 0.8293(3) 0.08617(7) 0.0465(7) Uani 1 1 d . .
H6A H 0.2332 0.8168 0.0902 0.070 Uiso 1 1 calc R U
H6B H 0.2614 0.8037 0.0636 0.070 Uiso 1 1 calc R U
H6C H 0.2650 0.9063 0.0878 0.070 Uiso 1 1 calc R U
C7 C 0.28491(9) 0.8090(2) 0.14784(7) 0.0433(7) Uani 1 1 d . .
H7A H 0.2911 0.8857 0.1496 0.065 Uiso 1 1 calc R U
H7B H 0.3030 0.7693 0.1647 0.065 Uiso 1 1 calc R U
H7C H 0.2588 0.7977 0.1518 0.065 Uiso 1 1 calc R U
C8 C 0.35499(8) 0.91619(18) 0.10114(7) 0.0330(6) Uani 1 1 d . .
C9 C 0.34267(12) 0.9586(2) 0.06493(8) 0.0576(9) Uani 1 1 d . .
H9A H 0.3529 1.0310 0.0633 0.086 Uiso 1 1 calc R U
H9B H 0.3146 0.9607 0.0592 0.086 Uiso 1 1 calc R U
H9C H 0.3526 0.9110 0.0492 0.086 Uiso 1 1 calc R U
C10 C 0.34136(9) 0.9966(2) 0.12516(7) 0.0442(7) Uani 1 1 d . .
H10A H 0.3484 0.9706 0.1483 0.066 Uiso 1 1 calc R U
H10B H 0.3135 1.0043 0.1193 0.066 Uiso 1 1 calc R U
H10C H 0.3535 1.0663 0.1232 0.066 Uiso 1 1 calc R U
C11 C 0.39892(9) 0.9125(2) 0.10900(10) 0.0583(9) Uani 1 1 d . .
H11A H 0.4091 0.9850 0.1074 0.087 Uiso 1 1 calc R U
H11B H 0.4083 0.8656 0.0928 0.087 Uiso 1 1 calc R U
H11C H 0.4074 0.8846 0.1318 0.087 Uiso 1 1 calc R U
C12 C 0.38545(8) 0.4038(2) 0.20731(6) 0.0388(6) Uani 1 1 d . .
C13 C 0.34423(9) 0.4470(3) 0.20128(8) 0.0588(9) Uani 1 1 d . .
H13A H 0.3312 0.4268 0.1787 0.088 Uiso 1 1 calc R U
H13B H 0.3447 0.5254 0.2033 0.088 Uiso 1 1 calc R U
H13C H 0.3305 0.4165 0.2180 0.088 Uiso 1 1 calc R U
C14 C 0.40554(9) 0.4407(3) 0.24244(7) 0.0538(8) Uani 1 1 d . .
H14A H 0.3910 0.4156 0.2594 0.081 Uiso 1 1 calc R U
H14B H 0.4069 0.5192 0.2430 0.081 Uiso 1 1 calc R U
H14C H 0.4315 0.4108 0.2473 0.081 Uiso 1 1 calc R U
C15 C 0.38368(11) 0.2805(3) 0.20676(9) 0.0629(10) Uani 1 1 d . .
H15A H 0.3708 0.2553 0.2248 0.094 Uiso 1 1 calc R U
H15B H 0.4097 0.2514 0.2101 0.094 Uiso 1 1 calc R U
H15C H 0.3693 0.2563 0.1850 0.094 Uiso 1 1 calc R U
C16 C 0.46043(7) 0.4553(2) 0.18177(6) 0.0297(5) Uani 1 1 d . .
C17 C 0.47440(8) 0.4789(3) 0.14881(7) 0.0490(8) Uani 1 1 d . .
H17A H 0.4639 0.5478 0.1397 0.074 Uiso 1 1 calc R U
H17B H 0.4658 0.4219 0.1325 0.074 Uiso 1 1 calc R U
H17C H 0.5024 0.4822 0.1531 0.074 Uiso 1 1 calc R U
C18 C 0.47553(8) 0.5443(2) 0.20667(7) 0.0451(7) Uani 1 1 d . .
H18A H 0.5036 0.5432 0.2111 0.068 Uiso 1 1 calc R U
H18B H 0.4662 0.5328 0.2278 0.068 Uiso 1 1 calc R U
H18C H 0.4665 0.6139 0.1971 0.068 Uiso 1 1 calc R U
C19 C 0.47707(9) 0.3469(3) 0.19551(8) 0.0516(8) Uani 1 1 d . .
H19A H 0.5050 0.3480 0.1974 0.077 Uiso 1 1 calc R U
H19B H 0.4663 0.2894 0.1801 0.077 Uiso 1 1 calc R U
H19C H 0.4706 0.3343 0.2178 0.077 Uiso 1 1 calc R U
C20 C 0.29950(10) 0.2392(2) 0.04719(8) 0.0535(8) Uani 1 1 d . .
H20A H 0.2889 0.2445 0.0231 0.080 Uiso 1 1 calc R U
H20B H 0.2856 0.1842 0.0574 0.080 Uiso 1 1 calc R U
H20C H 0.3266 0.2196 0.0502 0.080 Uiso 1 1 calc R U
C21 C 0.24134(8) 0.3930(3) 0.06207(9) 0.0543(9) Uani 1 1 d . .
H21A H 0.2361 0.4607 0.0727 0.081 Uiso 1 1 calc R U
H21B H 0.2297 0.3336 0.0725 0.081 Uiso 1 1 calc R U
H21C H 0.2305 0.3956 0.0380 0.081 Uiso 1 1 calc R U
C22 C 0.31095(8) 0.3524(2) 0.11417(7) 0.0406(7) Uani 1 1 d . .
H22A H 0.3389 0.3579 0.1196 0.061 Uiso 1 1 calc R U
H22B H 0.3030 0.2814 0.1207 0.061 Uiso 1 1 calc R U
H22C H 0.2995 0.4078 0.1265 0.061 Uiso 1 1 calc R U
C23 C 0.29985(11) 0.4414(3) -0.02081(7) 0.0580(9) Uani 1 1 d . .
H23A H 0.3255 0.4153 -0.0226 0.087 Uiso 1 1 calc R U
H23B H 0.2887 0.4793 -0.0415 0.087 Uiso 1 1 calc R U
H23C H 0.2835 0.3805 -0.0175 0.087 Uiso 1 1 calc R U
C24 C 0.25424(10) 0.5953(3) 0.01188(8) 0.0617(10) Uani 1 1 d . .
H24A H 0.2350 0.5381 0.0078 0.093 Uiso 1 1 calc R U
H24B H 0.2499 0.6459 -0.0070 0.093 Uiso 1 1 calc R U
H24C H 0.2521 0.6330 0.0327 0.093 Uiso 1 1 calc R U
C25 C 0.33440(10) 0.6474(3) 0.00657(7) 0.0549(9) Uani 1 1 d . .
H25A H 0.3347 0.7039 0.0235 0.082 Uiso 1 1 calc R U
H25B H 0.3243 0.6766 -0.0158 0.082 Uiso 1 1 calc R U
H25C H 0.3605 0.6210 0.0072 0.082 Uiso 1 1 calc R U
C26 C 0.40748(9) 0.2469(2) 0.09335(7) 0.0401(6) Uani 1 1 d . .
H26A H 0.4244 0.2615 0.1149 0.060 Uiso 1 1 calc R U
H26B H 0.4097 0.1712 0.0874 0.060 Uiso 1 1 calc R U
H26C H 0.3809 0.2625 0.0954 0.060 Uiso 1 1 calc R U
C27 C 0.47188(8) 0.2921(2) 0.05748(8) 0.0483(8) Uani 1 1 d . .
H27A H 0.4804 0.3303 0.0390 0.072 Uiso 1 1 calc R U
H27B H 0.4727 0.2146 0.0535 0.072 Uiso 1 1 calc R U
H27C H 0.4889 0.3097 0.0787 0.072 Uiso 1 1 calc R U
C28 C 0.39206(9) 0.2885(2) 0.01875(7) 0.0467(7) Uani 1 1 d . .
H28A H 0.3654 0.3106 0.0177 0.070 Uiso 1 1 calc R U
H28B H 0.3933 0.2102 0.0171 0.070 Uiso 1 1 calc R U
H28C H 0.4021 0.3212 0.0001 0.070 Uiso 1 1 calc R U
C29 C 0.44195(10) 0.5471(3) 0.00418(7) 0.0540(9) Uani 1 1 d . .
H29A H 0.4528 0.4780 -0.0008 0.081 Uiso 1 1 calc R U
H29B H 0.4567 0.6054 -0.0036 0.081 Uiso 1 1 calc R U
H29C H 0.4152 0.5513 -0.0074 0.081 Uiso 1 1 calc R U
C30 C 0.42896(8) 0.6981(2) 0.06068(8) 0.0389(6) Uani 1 1 d . .
H30A H 0.4011 0.7044 0.0541 0.058 Uiso 1 1 calc R U
H30B H 0.4414 0.7505 0.0481 0.058 Uiso 1 1 calc R U
H30C H 0.4364 0.7118 0.0849 0.058 Uiso 1 1 calc R U
C31 C 0.49668(8) 0.5557(2) 0.06963(8) 0.0449(7) Uani 1 1 d . .
H31A H 0.5002 0.5673 0.0940 0.067 Uiso 1 1 calc R U
H31B H 0.5100 0.6121 0.0594 0.067 Uiso 1 1 calc R U
H31C H 0.5072 0.4855 0.0652 0.067 Uiso 1 1 calc R U
C32 C 0.12809(6) 0.34033(16) 0.12099(5) 0.0169(4) Uani 1 1 d . .
C33 C 0.13192(7) 0.3206(2) 0.06574(6) 0.0298(5) Uani 1 1 d . .
H33 H 0.1289 0.3342 0.0423 0.036 Uiso 1 1 calc R U
C34 C 0.14959(7) 0.2364(2) 0.08210(6) 0.0307(5) Uani 1 1 d . .
H34 H 0.1617 0.1795 0.0725 0.037 Uiso 1 1 calc R U
C35 C 0.10446(8) 0.5776(2) 0.04876(6) 0.0340(6) Uani 1 1 d . .
C36 C 0.14813(9) 0.5856(3) 0.05756(8) 0.0538(9) Uani 1 1 d . .
H36A H 0.1594 0.5149 0.0552 0.081 Uiso 1 1 calc R U
H36B H 0.1557 0.6105 0.0808 0.081 Uiso 1 1 calc R U
H36C H 0.1573 0.6365 0.0423 0.081 Uiso 1 1 calc R U
C37 C 0.08772(11) 0.6897(2) 0.05310(8) 0.0576(9) Uani 1 1 d . .
H37A H 0.0964 0.7144 0.0763 0.086 Uiso 1 1 calc R U
H37B H 0.0597 0.6859 0.0484 0.086 Uiso 1 1 calc R U
H37C H 0.0964 0.7400 0.0374 0.086 Uiso 1 1 calc R U
C38 C 0.09326(10) 0.5447(3) 0.01171(6) 0.0477(8) Uani 1 1 d . .
H38A H 0.1040 0.5961 -0.0024 0.072 Uiso 1 1 calc R U
H38B H 0.0653 0.5441 0.0052 0.072 Uiso 1 1 calc R U
H38C H 0.1033 0.4729 0.0086 0.072 Uiso 1 1 calc R U
C39 C 0.04119(7) 0.4222(2) 0.06372(5) 0.0269(5) Uani 1 1 d . .
C40 C 0.01050(8) 0.5086(2) 0.05368(7) 0.0433(7) Uani 1 1 d . .
H40A H 0.0154 0.5465 0.0337 0.065 Uiso 1 1 calc R U
H40B H 0.0113 0.5596 0.0722 0.065 Uiso 1 1 calc R U
H40C H -0.0148 0.4747 0.0487 0.065 Uiso 1 1 calc R U
C41 C 0.04124(8) 0.3445(2) 0.03433(6) 0.0382(6) Uani 1 1 d . .
H41A H 0.0599 0.2871 0.0413 0.057 Uiso 1 1 calc R U
H41B H 0.0482 0.3834 0.0152 0.057 Uiso 1 1 calc R U
H41C H 0.0156 0.3134 0.0276 0.057 Uiso 1 1 calc R U
C42 C 0.03117(7) 0.3576(2) 0.09323(6) 0.0329(5) Uani 1 1 d . .
H42A H 0.0050 0.3301 0.0872 0.049 Uiso 1 1 calc R U
H42B H 0.0331 0.4040 0.1131 0.049 Uiso 1 1 calc R U
H42C H 0.0490 0.2974 0.0983 0.049 Uiso 1 1 calc R U
C43 C 0.21458(7) 0.1541(2) 0.15201(6) 0.0289(5) Uani 1 1 d . .
C44 C 0.22710(8) 0.2680(2) 0.16283(8) 0.0463(7) Uani 1 1 d . .
H44A H 0.2551 0.2706 0.1691 0.070 Uiso 1 1 calc R U
H44B H 0.2157 0.2888 0.1822 0.070 Uiso 1 1 calc R U
H44C H 0.2186 0.3176 0.1442 0.070 Uiso 1 1 calc R U
C45 C 0.23193(7) 0.1260(2) 0.12108(7) 0.0366(6) Uani 1 1 d . .
H45A H 0.2224 0.1761 0.1028 0.055 Uiso 1 1 calc R U
H45B H 0.2246 0.0526 0.1138 0.055 Uiso 1 1 calc R U
H45C H 0.2599 0.1311 0.1268 0.055 Uiso 1 1 calc R U
C46 C 0.23023(9) 0.0761(3) 0.18065(8) 0.0603(10) Uani 1 1 d . .
H46A H 0.2223 0.0028 0.1739 0.091 Uiso 1 1 calc R U
H46B H 0.2201 0.0955 0.2008 0.091 Uiso 1 1 calc R U
H46C H 0.2583 0.0802 0.1855 0.091 Uiso 1 1 calc R U
C47 C 0.13963(8) 0.0238(2) 0.13133(8) 0.0424(7) Uani 1 1 d . .
C48 C 0.09899(9) 0.0460(3) 0.11175(11) 0.0686(11) Uani 1 1 d . .
H48A H 0.1006 0.0799 0.0902 0.103 Uiso 1 1 calc R U
H48B H 0.0856 0.0939 0.1249 0.103 Uiso 1 1 calc R U
H48C H 0.0849 -0.0218 0.1077 0.103 Uiso 1 1 calc R U
C49 C 0.16058(10) -0.0440(3) 0.10895(11) 0.0696(11) Uani 1 1 d . .
H49A H 0.1457 -0.1091 0.1020 0.104 Uiso 1 1 calc R U
H49B H 0.1859 -0.0639 0.1215 0.104 Uiso 1 1 calc R U
H49C H 0.1635 -0.0026 0.0889 0.104 Uiso 1 1 calc R U
C50 C 0.13580(13) -0.0406(3) 0.16306(11) 0.0825(13) Uani 1 1 d . .
H50A H 0.1231 -0.1091 0.1564 0.124 Uiso 1 1 calc R U
H50B H 0.1206 0.0004 0.1766 0.124 Uiso 1 1 calc R U
H50C H 0.1613 -0.0543 0.1763 0.124 Uiso 1 1 calc R U
C51 C 0.19005(11) 0.6719(3) 0.22074(8) 0.0614(10) Uani 1 1 d . .
H51A H 0.1631 0.6851 0.2221 0.092 Uiso 1 1 calc R U
H51B H 0.2009 0.7358 0.2119 0.092 Uiso 1 1 calc R U
H51C H 0.2044 0.6558 0.2433 0.092 Uiso 1 1 calc R U
C52 C 0.17806(8) 0.5972(2) 0.14722(7) 0.0387(6) Uani 1 1 d . .
H52A H 0.1864 0.5436 0.1323 0.058 Uiso 1 1 calc R U
H52B H 0.1897 0.6666 0.1438 0.058 Uiso 1 1 calc R U
H52C H 0.1501 0.6036 0.1421 0.058 Uiso 1 1 calc R U
C53 C 0.24638(8) 0.5306(3) 0.19578(9) 0.0557(9) Uani 1 1 d . .
H53A H 0.2570 0.5066 0.2187 0.084 Uiso 1 1 calc R U
H53B H 0.2590 0.5974 0.1910 0.084 Uiso 1 1 calc R U
H53C H 0.2508 0.4753 0.1796 0.084 Uiso 1 1 calc R U
C54 C 0.14904(10) 0.4692(2) 0.26889(7) 0.0497(8) Uani 1 1 d . .
H54A H 0.1608 0.5405 0.2719 0.075 Uiso 1 1 calc R U
H54B H 0.1523 0.4325 0.2907 0.075 Uiso 1 1 calc R U
H54C H 0.1217 0.4765 0.2596 0.075 Uiso 1 1 calc R U
C55 C 0.15397(8) 0.2483(2) 0.23870(6) 0.0368(6) Uani 1 1 d . .
H55A H 0.1270 0.2472 0.2277 0.055 Uiso 1 1 calc R U
H55B H 0.1563 0.2224 0.2619 0.055 Uiso 1 1 calc R U
H55C H 0.1688 0.2018 0.2263 0.055 Uiso 1 1 calc R U
C56 C 0.22449(8) 0.3756(3) 0.25958(6) 0.0460(7) Uani 1 1 d . .
H56A H 0.2383 0.3347 0.2448 0.069 Uiso 1 1 calc R U
H56B H 0.2262 0.3380 0.2811 0.069 Uiso 1 1 calc R U
H56C H 0.2359 0.4471 0.2635 0.069 Uiso 1 1 calc R U
C57 C 0.04245(12) 0.6058(3) 0.22252(10) 0.0718(6) Uani 1 1 d . .
H57A H 0.0209 0.5620 0.2268 0.108 Uiso 1 1 calc R U
H57B H 0.0356 0.6819 0.2229 0.108 Uiso 1 1 calc R U
H57C H 0.0650 0.5919 0.2400 0.108 Uiso 1 1 calc R U
C58 C 0.08737(11) 0.6736(3) 0.16988(10) 0.0718(6) Uani 1 1 d . .
H58A H 0.1115 0.6695 0.1861 0.108 Uiso 1 1 calc R U
H58B H 0.0761 0.7451 0.1709 0.108 Uiso 1 1 calc R U
H58C H 0.0923 0.6606 0.1471 0.108 Uiso 1 1 calc R U
C59 C 0.00933(12) 0.6007(3) 0.14889(10) 0.0718(6) Uani 1 1 d . .
H59A H 0.0108 0.5646 0.1276 0.108 Uiso 1 1 calc R U
H59B H 0.0072 0.6783 0.1452 0.108 Uiso 1 1 calc R U
H59C H -0.0132 0.5748 0.1574 0.108 Uiso 1 1 calc R U
C60 C -0.00817(8) 0.3476(3) 0.17666(8) 0.0501(8) Uani 1 1 d . .
H60A H -0.0179 0.4126 0.1858 0.075 Uiso 1 1 calc R U
H60B H -0.0208 0.2846 0.1842 0.075 Uiso 1 1 calc R U
H60C H -0.0135 0.3508 0.1520 0.075 Uiso 1 1 calc R U
C61 C 0.06023(8) 0.2077(2) 0.17523(8) 0.0417(7) Uani 1 1 d . .
H61A H 0.0471 0.1982 0.1519 0.063 Uiso 1 1 calc R U
H61B H 0.0536 0.1484 0.1890 0.063 Uiso 1 1 calc R U
H61C H 0.0880 0.2085 0.1760 0.063 Uiso 1 1 calc R U
C62 C 0.05089(9) 0.3219(3) 0.23899(7) 0.0551(9) Uani 1 1 d . .
H62A H 0.0782 0.3166 0.2488 0.083 Uiso 1 1 calc R U
H62B H 0.0377 0.2566 0.2442 0.083 Uiso 1 1 calc R U
H62C H 0.0398 0.3843 0.2485 0.083 Uiso 1 1 calc R U
N1 N 0.36451(6) 0.70570(14) 0.13139(4) 0.0236(4) Uani 1 1 d . .
N2 N 0.39234(6) 0.57041(15) 0.15952(4) 0.0246(4) Uani 1 1 d . .
N3 N 0.31963(5) 0.47566(15) 0.05411(4) 0.0223(4) Uani 1 1 d . .
N4 N 0.41610(5) 0.46756(14) 0.06681(4) 0.0213(4) Uani 1 1 d . .
N5 N 0.11863(5) 0.38495(14) 0.08942(4) 0.0207(4) Uani 1 1 d . .
N6 N 0.14692(5) 0.24744(15) 0.11603(4) 0.0215(4) Uani 1 1 d . .
N7 N 0.16672(5) 0.44555(15) 0.19980(4) 0.0218(4) Uani 1 1 d . .
N8 N 0.07033(5) 0.44168(16) 0.17886(5) 0.0244(4) Uani 1 1 d . .
Si1 Si 0.29458(2) 0.37171(5) 0.06787(2) 0.02881(15) Uani 1 1 d . .
Si2 Si 0.30346(2) 0.53515(5) 0.01577(2) 0.02548(14) Uani 1 1 d . .
Si3 Si 0.42154(2) 0.33336(5) 0.05984(2) 0.02777(14) Uani 1 1 d . .
Si4 Si 0.44415(2) 0.55971(5) 0.05101(2) 0.02841(14) Uani 1 1 d . .
Si5 Si 0.19334(2) 0.55455(6) 0.19197(2) 0.02886(15) Uani 1 1 d . .
Si6 Si 0.17275(2) 0.38878(6) 0.23905(2) 0.02656(14) Uani 1 1 d . .
Si7 Si 0.05364(2) 0.57086(6) 0.18042(2) 0.03152(15) Uani 1 1 d . .
Si8 Si 0.04505(2) 0.33751(6) 0.19191(2) 0.03135(16) Uani 1 1 d . .
P1 P 0.33544(2) 0.77445(4) 0.09802(2) 0.02140(12) Uani 1 1 d . .
P2 P 0.40736(2) 0.43690(5) 0.16898(2) 0.02166(12) Uani 1 1 d . .
P3 P 0.08676(2) 0.49499(5) 0.08229(2) 0.02128(12) Uani 1 1 d . .
P4 P 0.16117(2) 0.15534(5) 0.14915(2) 0.02289(12) Uani 1 1 d . .
Co1 Co 0.36916(2) 0.51355(2) 0.08187(2) 0.01607(6) Uani 1 1 d . .
Co2 Co 0.12039(2) 0.41029(2) 0.16720(2) 0.01617(6) Uani 1 1 d . .

loop_
_atom_site_aniso_label
_atom_site_aniso_U_11
_atom_site_aniso_U_22
_atom_site_aniso_U_33
_atom_site_aniso_U_23
_atom_site_aniso_U_13
_atom_site_aniso_U_12
C1 0.0184(10) 0.0168(10) 0.0204(10) 0.0013(8) 0.0014(8) 0.0037(8)
C2 0.0552(17) 0.0267(13) 0.0254(12) -0.0123(10) -0.0077(12) 0.0148(12)
C3 0.0579(18) 0.0334(14) 0.0220(11) -0.0096(10) -0.0117(11) 0.0185(13)
C4 0.0301(12) 0.0327(13) 0.0252(11) -0.0015(10) 0.0070(10) 0.0109(10)
C5 0.0340(14) 0.0400(15) 0.0418(15) -0.0059(12) 0.0173(12) -0.0020(12)
C6 0.0369(15) 0.0559(19) 0.0437(16) -0.0017(14) -0.0010(13) 0.0242(14)
C7 0.0525(18) 0.0483(17) 0.0341(14) -0.0080(12) 0.0210(13) 0.0066(14)
C8 0.0442(15) 0.0154(11) 0.0406(14) 0.0016(10) 0.0103(12) 0.0068(10)
C9 0.106(3) 0.0250(14) 0.0460(17) 0.0107(12) 0.0236(18) 0.0001(16)
C10 0.0627(19) 0.0228(13) 0.0481(16) -0.0039(11) 0.0130(14) 0.0105(13)
C11 0.0488(18) 0.0229(14) 0.108(3) -0.0089(16) 0.0262(19) -0.0021(13)
C12 0.0387(15) 0.0508(17) 0.0274(12) 0.0071(12) 0.0068(11) 0.0012(13)
C13 0.0369(16) 0.099(3) 0.0436(17) -0.0039(18) 0.0145(14) 0.0010(18)
C14 0.0549(19) 0.082(2) 0.0240(13) 0.0064(14) 0.0071(13) 0.0034(18)
C15 0.081(3) 0.053(2) 0.057(2) 0.0204(16) 0.0197(19) -0.0165(19)
C16 0.0254(12) 0.0364(14) 0.0238(11) -0.0010(10) -0.0046(9) 0.0045(10)
C17 0.0309(14) 0.082(2) 0.0327(14) -0.0031(15) 0.0014(12) -0.0074(15)
C18 0.0423(16) 0.0536(18) 0.0337(14) -0.0071(13) -0.0086(12) -0.0057(14)
C19 0.0398(16) 0.0556(19) 0.0542(18) 0.0065(15) -0.0054(14) 0.0255(15)
C20 0.062(2) 0.0292(15) 0.064(2) -0.0042(14) -0.0035(16) -0.0151(14)
C21 0.0271(14) 0.0498(19) 0.082(2) 0.0251(17) -0.0011(15) -0.0101(13)
C22 0.0407(15) 0.0430(16) 0.0359(14) 0.0125(12) 0.0012(12) -0.0125(13)
C23 0.092(3) 0.0521(19) 0.0238(13) -0.0077(13) -0.0056(15) 0.0107(18)
C24 0.054(2) 0.090(3) 0.0412(17) 0.0285(17) 0.0081(15) 0.0341(19)
C25 0.065(2) 0.057(2) 0.0370(15) 0.0206(14) -0.0065(14) -0.0206(17)
C26 0.0539(18) 0.0220(12) 0.0430(15) -0.0022(11) 0.0047(13) -0.0027(12)
C27 0.0433(17) 0.0368(16) 0.065(2) -0.0056(14) 0.0113(15) 0.0191(13)
C28 0.0590(19) 0.0422(16) 0.0361(15) -0.0179(13) 0.0008(13) 0.0075(14)
C29 0.075(2) 0.057(2) 0.0369(15) 0.0130(14) 0.0281(16) 0.0154(17)
C30 0.0353(14) 0.0249(13) 0.0578(17) 0.0006(12) 0.0120(13) -0.0009(11)
C31 0.0289(14) 0.0458(17) 0.0637(19) 0.0086(14) 0.0184(14) -0.0001(12)
C32 0.0161(9) 0.0171(10) 0.0165(9) -0.0002(7) 0.0000(8) 0.0003(8)
C33 0.0340(13) 0.0393(14) 0.0155(10) -0.0014(9) 0.0027(9) 0.0131(11)
C34 0.0351(13) 0.0356(13) 0.0210(11) -0.0064(10) 0.0041(10) 0.0145(11)
C35 0.0456(15) 0.0321(13) 0.0234(11) 0.0105(10) 0.0040(11) 0.0010(12)
C36 0.0511(19) 0.070(2) 0.0398(16) 0.0224(15) 0.0075(14) -0.0158(17)
C37 0.090(3) 0.0292(15) 0.0548(19) 0.0165(14) 0.0168(18) 0.0050(16)
C38 0.066(2) 0.0538(18) 0.0221(12) 0.0121(12) 0.0046(13) 0.0038(16)
C39 0.0255(11) 0.0319(13) 0.0200(10) -0.0037(9) -0.0051(9) 0.0059(10)
C40 0.0341(14) 0.0493(17) 0.0406(15) -0.0010(13) -0.0087(12) 0.0192(13)
C41 0.0413(15) 0.0409(15) 0.0295(13) -0.0107(11) -0.0014(11) -0.0014(12)
C42 0.0261(12) 0.0383(14) 0.0325(13) -0.0027(11) 0.0002(10) -0.0054(11)
C43 0.0229(11) 0.0336(13) 0.0301(12) 0.0036(10) 0.0044(10) 0.0092(10)
C44 0.0274(14) 0.0536(18) 0.0587(18) -0.0230(15) 0.0094(13) -0.0003(13)
C45 0.0309(13) 0.0364(14) 0.0455(15) -0.0052(12) 0.0145(12) 0.0046(11)
C46 0.0459(18) 0.084(3) 0.0496(18) 0.0284(18) 0.0056(15) 0.0334(18)
C47 0.0401(15) 0.0232(13) 0.0675(19) -0.0068(13) 0.0196(14) -0.0037(11)
C48 0.0386(18) 0.057(2) 0.110(3) -0.035(2) 0.0126(19) -0.0114(16)
C49 0.061(2) 0.0352(17) 0.120(3) -0.0333(19) 0.037(2) -0.0114(16)
C50 0.097(3) 0.040(2) 0.121(4) 0.019(2) 0.049(3) -0.014(2)
C51 0.091(3) 0.0411(18) 0.0510(19) -0.0169(15) 0.0082(18) -0.0237(18)
C52 0.0353(14) 0.0445(16) 0.0364(14) 0.0096(12) 0.0063(12) -0.0069(12)
C53 0.0288(15) 0.064(2) 0.071(2) 0.0190(18) 0.0009(14) -0.0141(14)
C54 0.076(2) 0.0464(18) 0.0327(14) -0.0017(13) 0.0258(15) 0.0073(16)
C55 0.0458(16) 0.0366(14) 0.0280(12) 0.0061(11) 0.0066(11) -0.0009(12)
C56 0.0432(16) 0.066(2) 0.0240(12) 0.0041(13) -0.0073(11) 0.0012(15)
C57 0.0831(16) 0.0562(13) 0.0750(15) -0.0077(11) 0.0109(12) 0.0309(12)
C58 0.0831(16) 0.0562(13) 0.0750(15) -0.0077(11) 0.0109(12) 0.0309(12)
C59 0.0831(16) 0.0562(13) 0.0750(15) -0.0077(11) 0.0109(12) 0.0309(12)
C60 0.0254(14) 0.0566(19) 0.070(2) 0.0191(16) 0.0137(14) -0.0012(13)
C61 0.0345(14) 0.0371(15) 0.0566(17) 0.0091(13) 0.0166(13) -0.0034(12)
C62 0.0469(18) 0.082(2) 0.0429(17) 0.0229(16) 0.0249(15) 0.0097(17)
N1 0.0312(10) 0.0172(9) 0.0196(9) -0.0011(7) -0.0025(8) 0.0092(8)
N2 0.0332(11) 0.0195(9) 0.0171(8) -0.0034(7) -0.0061(8) 0.0113(8)
N3 0.0218(9) 0.0243(10) 0.0188(8) 0.0003(7) -0.0018(7) -0.0025(8)
N4 0.0224(9) 0.0196(9) 0.0224(9) -0.0026(7) 0.0054(7) 0.0034(7)
N5 0.0232(9) 0.0232(9) 0.0145(8) 0.0002(7) 0.0006(7) 0.0058(8)
N6 0.0244(9) 0.0219(9) 0.0173(8) 0.0000(7) 0.0014(7) 0.0076(8)
N7 0.0222(9) 0.0253(10) 0.0172(8) -0.0014(7) 0.0018(7) -0.0029(8)
N8 0.0203(9) 0.0304(10) 0.0244(9) -0.0019(8) 0.0090(8) 0.0013(8)
Si1 0.0231(3) 0.0261(3) 0.0334(3) 0.0056(3) -0.0050(3) -0.0070(3)
Si2 0.0288(3) 0.0286(3) 0.0167(3) 0.0004(2) -0.0019(2) -0.0002(3)
Si3 0.0326(4) 0.0218(3) 0.0283(3) -0.0061(3) 0.0040(3) 0.0067(3)
Si4 0.0295(3) 0.0275(3) 0.0310(3) 0.0044(3) 0.0131(3) 0.0047(3)
Si5 0.0269(3) 0.0290(3) 0.0287(3) -0.0008(3) -0.0002(3) -0.0090(3)
Si6 0.0308(3) 0.0323(4) 0.0159(3) -0.0011(2) 0.0026(3) 0.0007(3)
Si7 0.0300(4) 0.0327(4) 0.0332(4) -0.0063(3) 0.0092(3) 0.0086(3)
Si8 0.0215(3) 0.0403(4) 0.0350(4) 0.0103(3) 0.0126(3) 0.0031(3)
P1 0.0284(3) 0.0172(3) 0.0184(3) 0.0023(2) 0.0036(2) 0.0084(2)
P2 0.0250(3) 0.0188(3) 0.0191(3) 0.0017(2) -0.0014(2) 0.0058(2)
P3 0.0261(3) 0.0190(3) 0.0171(2) 0.0020(2) -0.0006(2) 0.0054(2)
P4 0.0246(3) 0.0198(3) 0.0252(3) 0.0054(2) 0.0071(2) 0.0064(2)
Co1 0.01776(13) 0.01494(13) 0.01478(13) -0.00075(10) 0.00098(10) 0.00056(11)
Co2 0.01634(13) 0.01765(14) 0.01458(13) 0.00003(10) 0.00297(10) 0.00013(11)

loop_
_atom_type_symbol
_atom_type_description
_atom_type_scat_dispersion_real
_atom_type_scat_dispersion_imag
_atom_type_scat_source
C C 0.0033 0.0016 'International Tables Vol C Tables 4.2.6.8 and 6.1.1.4'
H H 0.0000 0.0000 'International Tables Vol C Tables 4.2.6.8 and 6.1.1.4'
N N 0.0061 0.0033 'International Tables Vol C Tables 4.2.6.8 and 6.1.1.4'
Si Si 0.0817 0.0704 'International Tables Vol C Tables 4.2.6.8 and 6.1.1.4'
P P 0.1023 0.0942 'International Tables Vol C Tables 4.2.6.8 and 6.1.1.4'
Co Co 0.3494 0.9721 'International Tables Vol C Tables 4.2.6.8 and 6.1.1.4'

loop_
_geom_angle_atom_site_label_1
_geom_angle_atom_site_label_2
_geom_angle_atom_site_label_3
_geom_angle
N1 C1 N2 104.41(17)
N1 C1 Co1 126.67(15)
N2 C1 Co1 128.73(15)
C3 C2 N1 107.3(2)
C3 C2 H2 126.3
N1 C2 H2 126.3
C2 C3 N2 107.6(2)
C2 C3 H3 126.2
N2 C3 H3 126.2
C6 C4 C7 109.7(2)
C6 C4 C5 109.0(2)
C7 C4 C5 107.6(2)
C6 C4 P1 106.49(18)
C7 C4 P1 119.57(19)
C5 C4 P1 104.08(16)
C4 C5 H5A 109.5
C4 C5 H5B 109.5
H5A C5 H5B 109.5
C4 C5 H5C 109.5
H5A C5 H5C 109.5
H5B C5 H5C 109.5
C4 C6 H6A 109.5
C4 C6 H6B 109.5
H6A C6 H6B 109.5
C4 C6 H6C 109.5
H6A C6 H6C 109.5
H6B C6 H6C 109.5
C4 C7 H7A 109.5
C4 C7 H7B 109.5
H7A C7 H7B 109.5
C4 C7 H7C 109.5
H7A C7 H7C 109.5
H7B C7 H7C 109.5
C10 C8 C11 108.3(2)
C10 C8 C9 108.0(2)
C11 C8 C9 108.0(3)
C10 C8 P1 119.88(19)
C11 C8 P1 109.42(17)
C9 C8 P1 102.65(18)
C8 C9 H9A 109.5
C8 C9 H9B 109.5
H9A C9 H9B 109.5
C8 C9 H9C 109.5
H9A C9 H9C 109.5
H9B C9 H9C 109.5
C8 C10 H10A 109.5
C8 C10 H10B 109.5
H10A C10 H10B 109.5
C8 C10 H10C 109.5
H10A C10 H10C 109.5
H10B C10 H10C 109.5
C8 C11 H11A 109.5
C8 C11 H11B 109.5
H11A C11 H11B 109.5
C8 C11 H11C 109.5
H11A C11 H11C 109.5
H11B C11 H11C 109.5
C13 C12 C15 108.2(3)
C13 C12 C14 108.1(2)
C15 C12 C14 108.8(3)
C13 C12 P2 108.27(19)
C15 C12 P2 103.1(2)
C14 C12 P2 119.8(2)
C12 C13 H13A 109.5
C12 C13 H13B 109.5
H13A C13 H13B 109.5
C12 C13 H13C 109.5
H13A C13 H13C 109.5
H13B C13 H13C 109.5
C12 C14 H14A 109.5
C12 C14 H14B 109.5
H14A C14 H14B 109.5
C12 C14 H14C 109.5
H14A C14 H14C 109.5
H14B C14 H14C 109.5
C12 C15 H15A 109.5
C12 C15 H15B 109.5
H15A C15 H15B 109.5
C12 C15 H15C 109.5
H15A C15 H15C 109.5
H15B C15 H15C 109.5
C18 C16 C17 107.6(2)
C18 C16 C19 109.5(2)
C17 C16 C19 108.6(2)
C18 C16 P2 119.03(19)
C17 C16 P2 104.55(16)
C19 C16 P2 107.05(19)
C16 C17 H17A 109.5
C16 C17 H17B 109.5
H17A C17 H17B 109.5
C16 C17 H17C 109.5
H17A C17 H17C 109.5
H17B C17 H17C 109.5
C16 C18 H18A 109.5
C16 C18 H18B 109.5
H18A C18 H18B 109.5
C16 C18 H18C 109.5
H18A C18 H18C 109.5
H18B C18 H18C 109.5
C16 C19 H19A 109.5
C16 C19 H19B 109.5
H19A C19 H19B 109.5
C16 C19 H19C 109.5
H19A C19 H19C 109.5
H19B C19 H19C 109.5
Si1 C20 H20A 109.5
Si1 C20 H20B 109.5
H20A C20 H20B 109.5
Si1 C20 H20C 109.5
H20A C20 H20C 109.5
H20B C20 H20C 109.5
Si1 C21 H21A 109.5
Si1 C21 H21B 109.5
H21A C21 H21B 109.5
Si1 C21 H21C 109.5
H21A C21 H21C 109.5
H21B C21 H21C 109.5
Si1 C22 H22A 109.5
Si1 C22 H22B 109.5
H22A C22 H22B 109.5
Si1 C22 H22C 109.5
H22A C22 H22C 109.5
H22B C22 H22C 109.5
Si2 C23 H23A 109.5
Si2 C23 H23B 109.5
H23A C23 H23B 109.5
Si2 C23 H23C 109.5
H23A C23 H23C 109.5
H23B C23 H23C 109.5
Si2 C24 H24A 109.5
Si2 C24 H24B 109.5
H24A C24 H24B 109.5
Si2 C24 H24C 109.5
H24A C24 H24C 109.5
H24B C24 H24C 109.5
Si2 C25 H25A 109.5
Si2 C25 H25B 109.5
H25A C25 H25B 109.5
Si2 C25 H25C 109.5
H25A C25 H25C 109.5
H25B C25 H25C 109.5
Si3 C26 H26A 109.5
Si3 C26 H26B 109.5
H26A C26 H26B 109.5
Si3 C26 H26C 109.5
H26A C26 H26C 109.5
H26B C26 H26C 109.5
Si3 C27 H27A 109.5
Si3 C27 H27B 109.5
H27A C27 H27B 109.5
Si3 C27 H27C 109.5
H27A C27 H27C 109.5
H27B C27 H27C 109.5
Si3 C28 H28A 109.5
Si3 C28 H28B 109.5
H28A C28 H28B 109.5
Si3 C28 H28C 109.5
H28A C28 H28C 109.5
H28B C28 H28C 109.5
Si4 C29 H29A 109.5
Si4 C29 H29B 109.5
H29A C29 H29B 109.5
Si4 C29 H29C 109.5
H29A C29 H29C 109.5
H29B C29 H29C 109.5
Si4 C30 H30A 109.5
Si4 C30 H30B 109.5
H30A C30 H30B 109.5
Si4 C30 H30C 109.5
H30A C30 H30C 109.5
H30B C30 H30C 109.5
Si4 C31 H31A 109.5
Si4 C31 H31B 109.5
H31A C31 H31B 109.5
Si4 C31 H31C 109.5
H31A C31 H31C 109.5
H31B C31 H31C 109.5
N6 C32 N5 104.45(17)
N6 C32 Co2 128.32(14)
N5 C32 Co2 126.90(14)
C34 C33 N5 107.43(19)
C34 C33 H33 126.3
N5 C33 H33 126.3
C33 C34 N6 107.4(2)
C33 C34 H34 126.3
N6 C34 H34 126.3
C36 C35 C38 108.5(2)
C36 C35 C37 108.1(3)
C38 C35 C37 108.4(2)
C36 C35 P3 108.80(17)
C38 C35 P3 119.4(2)
C37 C35 P3 103.08(18)
C35 C36 H36A 109.5
C35 C36 H36B 109.5
H36A C36 H36B 109.5
C35 C36 H36C 109.5
H36A C36 H36C 109.5
H36B C36 H36C 109.5
C35 C37 H37A 109.5
C35 C37 H37B 109.5
H37A C37 H37B 109.5
C35 C37 H37C 109.5
H37A C37 H37C 109.5
H37B C37 H37C 109.5
C35 C38 H38A 109.5
C35 C38 H38B 109.5
H38A C38 H38B 109.5
C35 C38 H38C 109.5
H38A C38 H38C 109.5
H38B C38 H38C 109.5
C40 C39 C41 109.8(2)
C40 C39 C42 108.7(2)
C41 C39 C42 107.6(2)
C40 C39 P3 106.55(18)
C41 C39 P3 119.37(18)
C42 C39 P3 104.25(15)
C39 C40 H40A 109.5
C39 C40 H40B 109.5
H40A C40 H40B 109.5
C39 C40 H40C 109.5
H40A C40 H40C 109.5
H40B C40 H40C 109.5
C39 C41 H41A 109.5
C39 C41 H41B 109.5
H41A C41 H41B 109.5
C39 C41 H41C 109.5
H41A C41 H41C 109.5
H41B C41 H41C 109.5
C39 C42 H42A 109.5
C39 C42 H42B 109.5
H42A C42 H42B 109.5
C39 C42 H42C 109.5
H42A C42 H42C 109.5
H42B C42 H42C 109.5
C44 C43 C45 107.9(2)
C44 C43 C46 109.0(2)
C45 C43 C46 109.0(2)
C44 C43 P4 104.36(16)
C45 C43 P4 120.18(18)
C46 C43 P4 105.95(19)
C43 C44 H44A 109.5
C43 C44 H44B 109.5
H44A C44 H44B 109.5
C43 C44 H44C 109.5
H44A C44 H44C 109.5
H44B C44 H44C 109.5
C43 C45 H45A 109.5
C43 C45 H45B 109.5
H45A C45 H45B 109.5
C43 C45 H45C 109.5
H45A C45 H45C 109.5
H45B C45 H45C 109.5
C43 C46 H46A 109.5
C43 C46 H46B 109.5
H46A C46 H46B 109.5
C43 C46 H46C 109.5
H46A C46 H46C 109.5
H46B C46 H46C 109.5
C49 C47 C48 107.9(3)
C49 C47 C50 109.3(3)
C48 C47 C50 107.8(3)
C49 C47 P4 119.9(2)
C48 C47 P4 108.4(2)
C50 C47 P4 103.0(2)
C47 C48 H48A 109.5
C47 C48 H48B 109.5
H48A C48 H48B 109.5
C47 C48 H48C 109.5
H48A C48 H48C 109.5
H48B C48 H48C 109.5
C47 C49 H49A 109.5
C47 C49 H49B 109.5
H49A C49 H49B 109.5
C47 C49 H49C 109.5
H49A C49 H49C 109.5
H49B C49 H49C 109.5
C47 C50 H50A 109.5
C47 C50 H50B 109.5
H50A C50 H50B 109.5
C47 C50 H50C 109.5
H50A C50 H50C 109.5
H50B C50 H50C 109.5
Si5 C51 H51A 109.5
Si5 C51 H51B 109.5
H51A C51 H51B 109.5
Si5 C51 H51C 109.5
H51A C51 H51C 109.5
H51B C51 H51C 109.5
Si5 C52 H52A 109.5
Si5 C52 H52B 109.5
H52A C52 H52B 109.5
Si5 C52 H52C 109.5
H52A C52 H52C 109.5
H52B C52 H52C 109.5
Si5 C53 H53A 109.5
Si5 C53 H53B 109.5
H53A C53 H53B 109.5
Si5 C53 H53C 109.5
H53A C53 H53C 109.5
H53B C53 H53C 109.5
Si6 C54 H54A 109.5
Si6 C54 H54B 109.5
H54A C54 H54B 109.5
Si6 C54 H54C 109.5
H54A C54 H54C 109.5
H54B C54 H54C 109.5
Si6 C55 H55A 109.5
Si6 C55 H55B 109.5
H55A C55 H55B 109.5
Si6 C55 H55C 109.5
H55A C55 H55C 109.5
H55B C55 H55C 109.5
Si6 C56 H56A 109.5
Si6 C56 H56B 109.5
H56A C56 H56B 109.5
Si6 C56 H56C 109.5
H56A C56 H56C 109.5
H56B C56 H56C 109.5
Si7 C57 H57A 109.5
Si7 C57 H57B 109.5
H57A C57 H57B 109.5
Si7 C57 H57C 109.5
H57A C57 H57C 109.5
H57B C57 H57C 109.5
Si7 C58 H58A 109.5
Si7 C58 H58B 109.5
H58A C58 H58B 109.5
Si7 C58 H58C 109.5
H58A C58 H58C 109.5
H58B C58 H58C 109.5
Si7 C59 H59A 109.5
Si7 C59 H59B 109.5
H59A C59 H59B 109.5
Si7 C59 H59C 109.5
H59A C59 H59C 109.5
H59B C59 H59C 109.5
Si8 C60 H60A 109.5
Si8 C60 H60B 109.5
H60A C60 H60B 109.5
Si8 C60 H60C 109.5
H60A C60 H60C 109.5
H60B C60 H60C 109.5
Si8 C61 H61A 109.5
Si8 C61 H61B 109.5
H61A C61 H61B 109.5
Si8 C61 H61C 109.5
H61A C61 H61C 109.5
H61B C61 H61C 109.5
Si8 C62 H62A 109.5
Si8 C62 H62B 109.5
H62A C62 H62B 109.5
Si8 C62 H62C 109.5
H62A C62 H62C 109.5
H62B C62 H62C 109.5
C1 N1 C2 110.54(18)
C1 N1 P1 120.75(15)
C2 N1 P1 128.21(16)
C1 N2 C3 110.16(18)
C1 N2 P2 122.09(14)
C3 N2 P2 127.57(15)
Si2 N3 Si1 120.54(11)
Si2 N3 Co1 121.94(10)
Si1 N3 Co1 117.29(10)
Si3 N4 Si4 120.12(11)
Si3 N4 Co1 117.65(10)
Si4 N4 Co1 120.17(10)
C32 N5 C33 110.32(17)
C32 N5 P3 120.40(14)
C33 N5 P3 128.35(15)
C32 N6 C34 110.37(18)
C32 N6 P4 121.27(14)
C34 N6 P4 128.18(16)
Si6 N7 Si5 121.09(11)
Si6 N7 Co2 118.52(10)
Si5 N7 Co2 118.45(10)
Si8 N8 Si7 119.64(11)
Si8 N8 Co2 118.09(11)
Si7 N8 Co2 121.93(11)
N3 Si1 C22 109.57(11)
N3 Si1 C20 115.12(13)
C22 Si1 C20 107.17(14)
N3 Si1 C21 114.87(11)
C22 Si1 C21 105.42(14)
C20 Si1 C21 103.97(15)
N3 Si2 C25 113.09(11)
N3 Si2 C23 113.97(12)
C25 Si2 C23 105.71(16)
N3 Si2 C24 113.62(12)
C25 Si2 C24 104.89(17)
C23 Si2 C24 104.67(17)
N4 Si3 C26 113.05(11)
N4 Si3 C27 114.37(12)
C26 Si3 C27 105.08(14)
N4 Si3 C28 111.99(12)
C26 Si3 C28 106.80(14)
C27 Si3 C28 104.84(14)
N4 Si4 C30 109.31(11)
N4 Si4 C31 115.67(11)
C30 Si4 C31 104.11(13)
N4 Si4 C29 113.31(13)
C30 Si4 C29 109.00(14)
C31 Si4 C29 104.89(15)
N7 Si5 C52 109.28(11)
N7 Si5 C53 115.76(12)
C52 Si5 C53 103.57(14)
N7 Si5 C51 113.77(13)
C52 Si5 C51 109.66(15)
C53 Si5 C51 104.20(17)
N7 Si6 C55 113.24(10)
N7 Si6 C54 112.19(12)
C55 Si6 C54 107.66(13)
N7 Si6 C56 113.10(11)
C55 Si6 C56 103.84(14)
C54 Si6 C56 106.19(14)
N8 Si7 C58 113.40(13)
N8 Si7 C57 112.52(13)
C58 Si7 C57 107.49(18)
N8 Si7 C59 114.41(13)
C58 Si7 C59 101.79(18)
C57 Si7 C59 106.37(17)
N8 Si8 C61 110.09(11)
N8 Si8 C60 113.53(12)
C61 Si8 C60 106.12(15)
N8 Si8 C62 114.85(13)
C61 Si8 C62 106.74(15)
C60 Si8 C62 104.91(14)
N1 P1 C4 100.19(10)
N1 P1 C8 104.22(11)
C4 P1 C8 110.61(11)
N2 P2 C16 101.14(11)
N2 P2 C12 103.19(11)
C16 P2 C12 109.94(11)
N5 P3 C39 99.73(10)
N5 P3 C35 104.61(10)
C39 P3 C35 110.35(11)
N6 P4 C43 101.50(10)
N6 P4 C47 103.54(12)
C43 P4 C47 110.46(12)
N4 Co1 N3 118.41(8)
N4 Co1 C1 117.88(8)
N3 Co1 C1 123.71(8)
N8 Co2 N7 118.72(8)
N8 Co2 C32 124.11(8)
N7 Co2 C32 117.17(8)

loop_
_geom_bond_atom_site_label_1
_geom_bond_atom_site_label_2
_geom_bond_distance
C1 N1 1.369(3)
C1 N2 1.376(3)
C1 Co1 2.128(2)
C2 C3 1.332(3)
C2 N1 1.396(3)
C2 H2 0.9500
C3 N2 1.396(3)
C3 H3 0.9500
C4 C6 1.530(3)
C4 C7 1.534(3)
C4 C5 1.540(4)
C4 P1 1.885(2)
C5 H5A 0.9800
C5 H5B 0.9800
C5 H5C 0.9800
C6 H6A 0.9800
C6 H6B 0.9800
C6 H6C 0.9800
C7 H7A 0.9800
C7 H7B 0.9800
C7 H7C 0.9800
C8 C10 1.533(3)
C8 C11 1.535(4)
C8 C9 1.542(4)
C8 P1 1.894(3)
C9 H9A 0.9800
C9 H9B 0.9800
C9 H9C 0.9800
C10 H10A 0.9800
C10 H10B 0.9800
C10 H10C 0.9800
C11 H11A 0.9800
C11 H11B 0.9800
C11 H11C 0.9800
C12 C13 1.537(4)
C12 C15 1.538(4)
C12 C14 1.538(4)
C12 P2 1.900(3)
C13 H13A 0.9800
C13 H13B 0.9800
C13 H13C 0.9800
C14 H14A 0.9800
C14 H14B 0.9800
C14 H14C 0.9800
C15 H15A 0.9800
C15 H15B 0.9800
C15 H15C 0.9800
C16 C18 1.528(4)
C16 C17 1.532(4)
C16 C19 1.537(4)
C16 P2 1.875(2)
C17 H17A 0.9800
C17 H17B 0.9800
C17 H17C 0.9800
C18 H18A 0.9800
C18 H18B 0.9800
C18 H18C 0.9800
C19 H19A 0.9800
C19 H19B 0.9800
C19 H19C 0.9800
C20 Si1 1.873(3)
C20 H20A 0.9800
C20 H20B 0.9800
C20 H20C 0.9800
C21 Si1 1.880(3)
C21 H21A 0.9800
C21 H21B 0.9800
C21 H21C 0.9800
C22 Si1 1.871(3)
C22 H22A 0.9800
C22 H22B 0.9800
C22 H22C 0.9800
C23 Si2 1.870(3)
C23 H23A 0.9800
C23 H23B 0.9800
C23 H23C 0.9800
C24 Si2 1.881(3)
C24 H24A 0.9800
C24 H24B 0.9800
C24 H24C 0.9800
C25 Si2 1.858(3)
C25 H25A 0.9800
C25 H25B 0.9800
C25 H25C 0.9800
C26 Si3 1.868(3)
C26 H26A 0.9800
C26 H26B 0.9800
C26 H26C 0.9800
C27 Si3 1.879(3)
C27 H27A 0.9800
C27 H27B 0.9800
C27 H27C 0.9800
C28 Si3 1.880(3)
C28 H28A 0.9800
C28 H28B 0.9800
C28 H28C 0.9800
C29 Si4 1.885(3)
C29 H29A 0.9800
C29 H29B 0.9800
C29 H29C 0.9800
C30 Si4 1.869(3)
C30 H30A 0.9800
C30 H30B 0.9800
C30 H30C 0.9800
C31 Si4 1.881(3)
C31 H31A 0.9800
C31 H31B 0.9800
C31 H31C 0.9800
C32 N6 1.370(3)
C32 N5 1.376(2)
C32 Co2 2.122(2)
C33 C34 1.334(3)
C33 N5 1.394(3)
C33 H33 0.9500
C34 N6 1.398(3)
C34 H34 0.9500
C35 C36 1.529(4)
C35 C38 1.533(4)
C35 C37 1.540(4)
C35 P3 1.897(2)
C36 H36A 0.9800
C36 H36B 0.9800
C36 H36C 0.9800
C37 H37A 0.9800
C37 H37B 0.9800
C37 H37C 0.9800
C38 H38A 0.9800
C38 H38B 0.9800
C38 H38C 0.9800
C39 C40 1.532(3)
C39 C41 1.533(3)
C39 C42 1.533(3)
C39 P3 1.887(2)
C40 H40A 0.9800
C40 H40B 0.9800
C40 H40C 0.9800
C41 H41A 0.9800
C41 H41B 0.9800
C41 H41C 0.9800
C42 H42A 0.9800
C42 H42B 0.9800
C42 H42C 0.9800
C43 C44 1.527(4)
C43 C45 1.530(3)
C43 C46 1.536(4)
C43 P4 1.878(2)
C44 H44A 0.9800
C44 H44B 0.9800
C44 H44C 0.9800
C45 H45A 0.9800
C45 H45B 0.9800
C45 H45C 0.9800
C46 H46A 0.9800
C46 H46B 0.9800
C46 H46C 0.9800
C47 C49 1.526(4)
C47 C48 1.539(5)
C47 C50 1.540(5)
C47 P4 1.895(3)
C48 H48A 0.9800
C48 H48B 0.9800
C48 H48C 0.9800
C49 H49A 0.9800
C49 H49B 0.9800
C49 H49C 0.9800
C50 H50A 0.9800
C50 H50B 0.9800
C50 H50C 0.9800
C51 Si5 1.885(3)
C51 H51A 0.9800
C51 H51B 0.9800
C51 H51C 0.9800
C52 Si5 1.868(3)
C52 H52A 0.9800
C52 H52B 0.9800
C52 H52C 0.9800
C53 Si5 1.885(3)
C53 H53A 0.9800
C53 H53B 0.9800
C53 H53C 0.9800
C54 Si6 1.880(3)
C54 H54A 0.9800
C54 H54B 0.9800
C54 H54C 0.9800
C55 Si6 1.873(3)
C55 H55A 0.9800
C55 H55B 0.9800
C55 H55C 0.9800
C56 Si6 1.881(3)
C56 H56A 0.9800
C56 H56B 0.9800
C56 H56C 0.9800
C57 Si7 1.867(4)
C57 H57A 0.9800
C57 H57B 0.9800
C57 H57C 0.9800
C58 Si7 1.855(4)
C58 H58A 0.9800
C58 H58B 0.9800
C58 H58C 0.9800
C59 Si7 1.873(4)
C59 H59A 0.9800
C59 H59B 0.9800
C59 H59C 0.9800
C60 Si8 1.882(3)
C60 H60A 0.9800
C60 H60B 0.9800
C60 H60C 0.9800
C61 Si8 1.869(3)
C61 H61A 0.9800
C61 H61B 0.9800
C61 H61C 0.9800
C62 Si8 1.886(3)
C62 H62A 0.9800
C62 H62B 0.9800
C62 H62C 0.9800
N1 P1 1.7642(18)
N2 P2 1.7680(19)
N3 Si2 1.7192(18)
N3 Si1 1.7200(19)
N3 Co1 1.9640(18)
N4 Si3 1.7129(19)
N4 Si4 1.7173(19)
N4 Co1 1.9604(18)
N5 P3 1.7680(18)
N6 P4 1.7658(18)
N7 Si6 1.7140(18)
N7 Si5 1.7167(19)
N7 Co2 1.9613(18)
N8 Si8 1.715(2)
N8 Si7 1.721(2)
N8 Co2 1.9588(18)

loop_
_geom_torsion_atom_site_label_1
_geom_torsion_atom_site_label_2
_geom_torsion_atom_site_label_3
_geom_torsion_atom_site_label_4
_geom_torsion
N1 C2 C3 N2 -0.5(3)
N5 C33 C34 N6 0.7(3)
N2 C1 N1 C2 0.8(3)
Co1 C1 N1 C2 -174.43(18)
N2 C1 N1 P1 -171.73(15)
Co1 C1 N1 P1 13.0(3)
C3 C2 N1 C1 -0.2(3)
C3 C2 N1 P1 171.6(2)
N1 C1 N2 C3 -1.1(3)
Co1 C1 N2 C3 174.00(19)
N1 C1 N2 P2 174.38(15)
Co1 C1 N2 P2 -10.5(3)
C2 C3 N2 C1 1.0(3)
C2 C3 N2 P2 -174.2(2)
N6 C32 N5 C33 -0.7(2)
Co2 C32 N5 C33 173.22(16)
N6 C32 N5 P3 169.20(14)
Co2 C32 N5 P3 -16.9(2)
C34 C33 N5 C32 -0.1(3)
C34 C33 N5 P3 -168.90(18)
N5 C32 N6 C34 1.1(2)
Co2 C32 N6 C34 -172.63(16)
N5 C32 N6 P4 -174.35(14)
Co2 C32 N6 P4 11.9(3)
C33 C34 N6 C32 -1.2(3)
C33 C34 N6 P4 173.88(18)
Si2 N3 Si1 C22 -163.59(14)
Co1 N3 Si1 C22 21.85(16)
Si2 N3 Si1 C20 75.57(17)
Co1 N3 Si1 C20 -98.99(15)
Si2 N3 Si1 C21 -45.18(19)
Co1 N3 Si1 C21 140.26(15)
Si1 N3 Si2 C25 178.69(16)
Co1 N3 Si2 C25 -7.01(19)
Si1 N3 Si2 C23 -60.53(19)
Co1 N3 Si2 C23 113.77(17)
Si1 N3 Si2 C24 59.3(2)
Co1 N3 Si2 C24 -126.44(17)
Si4 N4 Si3 C26 152.83(13)
Co1 N4 Si3 C26 -43.44(15)
Si4 N4 Si3 C27 32.63(18)
Co1 N4 Si3 C27 -163.65(13)
Si4 N4 Si3 C28 -86.47(16)
Co1 N4 Si3 C28 77.26(15)
Si3 N4 Si4 C30 176.44(13)
Co1 N4 Si4 C30 13.12(16)
Si3 N4 Si4 C31 -66.50(17)
Co1 N4 Si4 C31 130.19(14)
Si3 N4 Si4 C29 54.66(17)
Co1 N4 Si4 C29 -108.65(14)
Si6 N7 Si5 C52 -178.17(13)
Co2 N7 Si5 C52 -14.23(16)
Si6 N7 Si5 C53 65.43(18)
Co2 N7 Si5 C53 -130.64(15)
Si6 N7 Si5 C51 -55.24(19)
Co2 N7 Si5 C51 108.69(16)
Si5 N7 Si6 C55 -160.54(13)
Co2 N7 Si6 C55 35.54(16)
Si5 N7 Si6 C54 77.35(17)
Co2 N7 Si6 C54 -86.57(16)
Si5 N7 Si6 C56 -42.74(18)
Co2 N7 Si6 C56 153.34(13)
Si8 N8 Si7 C58 173.55(16)
Co2 N8 Si7 C58 0.29(19)
Si8 N8 Si7 C57 51.3(2)
Co2 N8 Si7 C57 -121.99(17)
Si8 N8 Si7 C59 -70.29(19)
Co2 N8 Si7 C59 116.46(18)
Si7 N8 Si8 C61 162.13(14)
Co2 N8 Si8 C61 -24.35(16)
Si7 N8 Si8 C60 43.34(18)
Co2 N8 Si8 C60 -143.15(14)
Si7 N8 Si8 C62 -77.39(17)
Co2 N8 Si8 C62 96.13(15)
C1 N1 P1 C4 102.39(19)
C2 N1 P1 C4 -68.7(2)
C1 N1 P1 C8 -143.13(18)
C2 N1 P1 C8 45.7(2)
C6 C4 P1 N1 178.33(18)
C7 C4 P1 N1 53.4(2)
C5 C4 P1 N1 -66.57(17)
C6 C4 P1 C8 68.8(2)
C7 C4 P1 C8 -56.1(2)
C5 C4 P1 C8 -176.10(16)
C10 C8 P1 N1 -84.5(2)
C11 C8 P1 N1 41.4(2)
C9 C8 P1 N1 155.92(19)
C10 C8 P1 C4 22.4(2)
C11 C8 P1 C4 148.3(2)
C9 C8 P1 C4 -97.2(2)
C1 N2 P2 C16 117.22(19)
C3 N2 P2 C16 -68.1(2)
C1 N2 P2 C12 -129.00(19)
C3 N2 P2 C12 45.7(3)
C18 C16 P2 N2 47.6(2)
C17 C16 P2 N2 -72.5(2)
C19 C16 P2 N2 172.32(17)
C18 C16 P2 C12 -61.0(2)
C17 C16 P2 C12 178.9(2)
C19 C16 P2 C12 63.7(2)
C13 C12 P2 N2 42.9(2)
C15 C12 P2 N2 157.4(2)
C14 C12 P2 N2 -81.5(2)
C13 C12 P2 C16 150.1(2)
C15 C12 P2 C16 -95.3(2)
C14 C12 P2 C16 25.7(3)
C32 N5 P3 C39 -99.24(17)
C33 N5 P3 C39 68.6(2)
C32 N5 P3 C35 146.59(17)
C33 N5 P3 C35 -45.6(2)
C40 C39 P3 N5 -176.23(16)
C41 C39 P3 N5 -51.2(2)
C42 C39 P3 N5 68.88(16)
C40 C39 P3 C35 -66.56(19)
C41 C39 P3 C35 58.4(2)
C42 C39 P3 C35 178.55(16)
C36 C35 P3 N5 -43.9(2)
C38 C35 P3 N5 81.3(2)
C37 C35 P3 N5 -158.43(19)
C36 C35 P3 C39 -150.3(2)
C38 C35 P3 C39 -25.1(3)
C37 C35 P3 C39 95.1(2)
C32 N6 P4 C43 -119.18(18)
C34 N6 P4 C43 66.2(2)
C32 N6 P4 C47 126.25(18)
C34 N6 P4 C47 -48.4(2)
C44 C43 P4 N6 64.54(19)
C45 C43 P4 N6 -56.5(2)
C46 C43 P4 N6 179.6(2)
C44 C43 P4 C47 173.86(19)
C45 C43 P4 C47 52.8(2)
C46 C43 P4 C47 -71.1(2)
C49 C47 P4 N6 83.1(3)
C48 C47 P4 N6 -41.3(2)
C50 C47 P4 N6 -155.3(2)
C49 C47 P4 C43 -24.9(3)
C48 C47 P4 C43 -149.3(2)
C50 C47 P4 C43 96.7(2)
